data_9014330
loop_
_publ_author_name
'Schwarzenbach, D.'
'Birkedal, H.'
'Hostettler, M.'
'Fischer, P.'

_publ_section_title
;
 Neutron diffraction investigation of the temperature dependence of
 crystal structure and thermal motions of red HgI2
 Note: T = 200 K, powder neutron data
;
_journal_issue 5
_journal_name_full 'Acta Crystallographica, Section B'
_journal_page_first 828
_journal_page_last 835
_journal_paper_doi 10.1107/S0108768107043327
_journal_volume 63
_journal_year 2007
_chemical_compound_source 'synthetic, Fluka 83379'
_chemical_formula_sum 'Hg I2'
_chemical_name_mineral Coccinite
_space_group_IT_number 137
_symmetry_space_group_name_Hall '-P 4ac 2a'
_symmetry_space_group_name_H-M 'P 42/n m c :2'
_cell_angle_alpha 90
_cell_angle_beta 90
_cell_angle_gamma 90
_cell_length_a 4.365
_cell_length_b 4.365
_cell_length_c 12.389
_cell_formula_units_Z 2
_cell_volume 236.050
_database_code_amcsd 0019551
_exptl_crystal_density_diffrn 6.393
_cod_original_sg_symbol_H-M 'P 42/n m c'
_cod_database_code 9014330

loop_
_space_group_symop_operation_xyz
x,y,z
1/2-y,1/2-x,1/2+z
1/2+y,1/2+x,1/2-z
1/2+y,-x,1/2-z
1/2-y,x,1/2+z
x,1/2-y,z
-x,1/2+y,-z
1/2+x,1/2+y,-z
1/2-x,1/2-y,z
y,x,1/2+z
-y,-x,1/2-z
-y,1/2+x,1/2-z
y,1/2-x,1/2+z
1/2-x,y,z
1/2+x,-y,-z
-x,-y,-z

loop_
_atom_site_aniso_label
_atom_site_aniso_U_11
_atom_site_aniso_U_22
_atom_site_aniso_U_33
_atom_site_aniso_U_12
_atom_site_aniso_U_13
_atom_site_aniso_U_23
Hg 0.02760 0.02760 0.02640 0.00000 0.00000 0.00000
I 0.03400 0.01500 0.01600 0.00000 0.00000 0.00000

loop_
_atom_site_label
_atom_site_fract_x
_atom_site_fract_y
_atom_site_fract_z
_atom_site_U_iso_or_equiv
Hg 0.25000 0.75000 0.25000 0.02720
I 0.25000 0.25000 0.39040 0.02200

loop_
_cod_related_entry_id
_cod_related_entry_database
_cod_related_entry_code
1 AMCSD 0019551
